data_4305346
loop_
_publ_author_name
'Efrain E. Rodriguez'
'Fr\'ed\'eric Poineau'
'Anna Llobet'
'Ken Czerwinski'
'Ram Seshadri'
'Anthony K. Cheetham'

_publ_contact_author_address
;Dempartment of Materials Science and Metallurgy
University of Cambridge
Pembroke Street
Cambridge, CB2 3QZ, UK
;
_publ_contact_author_email akc30@cam.ac.uk
_publ_contact_author_fax '01223 334567'
_publ_contact_author_name 'Anthony K. Cheetham'
_publ_contact_author_phone '01223 767061'
_publ_section_title
;
Preparation and Crystal Structures of Bismuth Technetates: A New Metal
Oxide System
;
_journal_name_full 'Inorganic Chemistry'
_journal_page_first 6281
_journal_page_last 6288
_journal_paper_doi 10.1021/ic8003273
_journal_volume 47
_journal_year 2008
_chemical_formula_structural Bi3TcO8
_chemical_formula_sum 'Bi3 O8 Tc'
_chemical_formula_weight 853.93
_chemical_name_common 'Bismuth technetate'
_chemical_name_systematic 'Tribismuth technetium (VII) oxide'
_space_group_IT_number 198
_symmetry_cell_setting cubic
_symmetry_space_group_name_Hall 'P 2ac 2ab 3'
_symmetry_space_group_name_H-M 'P 21 3'
_audit_author_name 'Efrain E. Rodriguez'
_audit_creation_date 2008-02-13T17:45
_audit_creation_method 'from EXP file using GSAS2CIF'
_audit_update_record ' 2008-02-13T17:45  Initial CIF as created by GSAS2CIF'
_cell_angle_alpha 90.0
_cell_angle_beta 90.0
_cell_angle_gamma 90.0
_cell_formula_units_Z 8
_cell_length_a 11.586817(34)
_cell_length_b 11.586817
_cell_length_c 11.586817
_cell_measurement_temperature 295
_cell_volume 1555.580(5)
_computing_structure_refinement GSAS
_computing_structure_solution 'GSAS, A. C. Larson and R. B. Von Dreele, LAUR 86-748, 2004'
_exptl_crystal_density_diffrn 7.2924
_pd_block_id 2008-02-13T17:45|BI3TCO8_300K_P213_A_phase1|Efrain_E._Rodriguez||
_pd_phase_name 'Bi3ReO8 structure'
_refine_ls_goodness_of_fit_all 2.00
_refine_ls_matrix_type full
_refine_ls_number_parameters 29
_refine_ls_number_restraints 0
_refine_ls_shift/su_max 0.05
_refine_ls_shift/su_mean 0.01
_cod_data_source_file ic8003273-file003_2.cif
_cod_data_source_block Bi3TcO8_npd
_cod_depositor_comments
;
The following automatic conversions were performed:
'_geom_angle_publ_flag' value 'N' changed to 'n' according to
'/home/saulius/struct/CIF-dictionaries/cif_core.dic' dictionary named
'cif_core.dic' version 2.4.1 from 2010-06-29 (31
time).

'_geom_bond_publ_flag' value 'N' changed to 'n' according to
'/home/saulius/struct/CIF-dictionaries/cif_core.dic' dictionary named
'cif_core.dic' version 2.4.1 from 2010-06-29 (48 times).

Automatic conversion script
Id: cif_fix_enum 1527 2010-12-29 10:47:43Z saulius 
;
_cod_original_cell_volume 1555.580(14)
_cod_database_code 4305346

loop_
_symmetry_equiv_pos_site_id
_symmetry_equiv_pos_as_xyz
1 +x,+y,+z
2 +z,+x,+y
3 +y,+z,+x
4 +x+1/2,-y+1/2,-z
5 -z,+x+1/2,-y+1/2
6 -y+1/2,-z,+x+1/2
7 -z+1/2,-x,+y+1/2
8 +y+1/2,-z+1/2,-x
9 -y,+z+1/2,-x+1/2
10 -x+1/2,-y,+z+1/2
11 +z+1/2,-x+1/2,-y
12 -x,+y+1/2,-z+1/2

loop_
_atom_site_type_symbol
_atom_site_label
_atom_site_symmetry_multiplicity
_atom_site_Wyckoff_symbol
_atom_site_fract_x
_atom_site_fract_y
_atom_site_fract_z
_atom_site_occupancy
_atom_site_thermal_displace_type
_atom_site_U_iso_or_equiv
Tc Tc1 4 a 0.12032(12) 0.12032(12) 0.12032(12) 1.0 Uiso 0.0115(4)
Tc Tc2 4 a 0.61746(12) 0.61746(12) 0.61746(12) 1.0 Uiso 0.0115(4)
Bi Bi1 12 b 0.14730(18) 0.35446(16) 0.38690(20) 1.0 Uiso 0.01257(14)
Bi Bi2 12 b 0.12065(17) 0.15197(17) 0.62904(17) 1.0 Uiso 0.01257(14)
O O1 4 a 0.0323(4) 0.0323(4) 0.0323(4) 1.0 Uiso 0.02571(19)
O O2 4 a 0.5319(4) 0.5319(4) 0.5319(4) 1.0 Uiso 0.02571(19)
O O3 12 b 0.14090(28) 0.25210(32) 0.05692(33) 1.0 Uiso 0.02571(19)
O O4 12 b 0.62087(33) 0.75747(32) 0.57003(30) 1.0 Uiso 0.02571(19)
O O5 4 a 0.2891(4) 0.2891(4) 0.2891(4) 1.0 Uiso 0.02571(19)
O O6 4 a 0.7842(4) 0.7842(4) 0.7842(4) 1.0 Uiso 0.02571(19)
O O7 12 b 0.23505(33) 0.21304(24) 0.4915(4) 1.0 Uiso 0.02571(19)
O O8 12 b 0.2596(4) 0.53857(22) 0.0020(4) 1.0 Uiso 0.02571(19)

loop_
_atom_type_symbol
_atom_type_number_in_cell
Tc 8.0
Bi 24.0
O 64.0

loop_
_geom_angle_atom_site_label_1
_geom_angle_atom_site_label_2
_geom_angle_atom_site_label_3
_geom_angle
_geom_angle_site_symmetry_1
_geom_angle_site_symmetry_2
_geom_angle_site_symmetry_3
_geom_angle_publ_flag
O1 Tc1 O3 110.35(17) 1_555 . 1_555 n
O1 Tc1 O3 110.35(17) 1_555 . 2_555 n
O1 Tc1 O3 110.35(17) 1_555 . 3_555 n
O3 Tc1 O3 108.58(17) 1_555 . 2_555 n
O3 Tc1 O3 108.58(17) 1_555 . 3_555 n
O3 Tc1 O3 108.58(17) 2_555 . 3_555 n
O2 Tc2 O4 112.01(14) 1_555 . 1_555 n
O2 Tc2 O4 112.01(14) 1_555 . 2_555 n
O2 Tc2 O4 112.01(14) 1_555 . 3_555 n
O4 Tc2 O4 106.81(16) 1_555 . 2_555 n
O4 Tc2 O4 106.81(16) 1_555 . 3_555 n
O4 Tc2 O4 106.81(16) 2_555 . 3_555 n
O5 Bi1 O7 71.57(13) 1_555 . 1_555 n
O5 Bi1 O7 67.40(10) 1_555 . 3_555 n
O5 Bi1 O8 98.63(24) 1_555 . 10_565 n
O7 Bi1 O7 134.30(19) 1_555 . 3_555 n
O7 Bi1 O8 81.85(15) 1_555 . 10_565 n
O7 Bi1 O8 85.17(14) 3_555 . 10_565 n
O6 Bi2 O7 78.38(11) 5_646 . 1_555 n
O6 Bi2 O8 98.32(22) 5_646 . 2_555 n
O7 Bi2 O8 81.00(16) 1_555 . 2_555 n
Bi1 O5 Bi1 119.55(5) 1_555 . 2_555 n
Bi1 O5 Bi1 119.55(5) 1_555 . 3_555 n
Bi1 O5 Bi1 119.55(5) 2_555 . 3_555 n
Bi2 O6 Bi2 117.63(11) 7_665 . 8_566 n
Bi2 O6 Bi2 117.63(11) 7_665 . 12_656 n
Bi2 O6 Bi2 117.63(11) 8_566 . 12_656 n
Bi1 O7 Bi1 101.30(19) 1_555 . 2_555 n
Bi1 O7 Bi2 110.46(19) 1_555 . 1_555 n
Bi1 O7 Bi2 142.47(14) 2_555 . 1_555 n
Bi1 O8 Bi2 114.62(13) 10_564 . 3_555 n

loop_
_geom_bond_atom_site_label_1
_geom_bond_atom_site_label_2
_geom_bond_distance
_geom_bond_site_symmetry_2
_geom_bond_publ_flag
Tc1 O1 1.767(9) 1_555 n
Tc1 O3 1.711(4) 1_555 n
Tc1 O3 1.711(4) 2_555 n
Tc1 O3 1.711(4) 3_555 n
Tc2 O2 1.717(9) 1_555 n
Tc2 O4 1.713(4) 1_555 n
Tc2 O4 1.713(4) 2_555 n
Tc2 O4 1.713(4) 3_555 n
Bi1 Bi1 3.689(4) 2_555 n
Bi1 Bi1 3.689(4) 3_555 n
Bi1 Bi2 3.6704(25) 1_555 n
Bi1 Bi2 3.5751(18) 6_565 n
Bi1 O4 2.945(4) 7_564 n
Bi1 O5 2.1347(22) 1_555 n
Bi1 O7 2.278(4) 1_555 n
Bi1 O7 2.490(5) 3_555 n
Bi1 O8 2.6705(35) 2_555 n
Bi1 O8 2.117(5) 10_565 n
Bi2 Bi1 3.6704(25) 1_555 n
Bi2 Bi1 3.5751(18) 11_456 n
Bi2 Bi2 3.6592(32) 6_565 n
Bi2 Bi2 3.6592(32) 11_456 n
Bi2 O3 2.837(4) 6_555 n
Bi2 O6 2.1387(22) 5_646 n
Bi2 O7 2.190(5) 1_555 n
Bi2 O7 2.7019(31) 11_456 n
Bi2 O8 2.131(5) 2_555 n
Bi2 O8 2.979(4) 6_555 n
O1 Tc1 1.767(9) 1_555 n
O2 Tc2 1.717(9) 1_555 n
O3 Tc1 1.711(4) 1_555 n
O3 Bi2 2.837(4) 11_455 n
O4 Tc2 1.713(4) 1_555 n
O4 Bi1 2.945(4) 9_655 n
O5 Bi1 2.1347(22) 1_555 n
O5 Bi1 2.1347(22) 2_555 n
O5 Bi1 2.1347(22) 3_555 n
O6 Bi2 2.1387(22) 7_665 n
O6 Bi2 2.1387(22) 8_566 n
O6 Bi2 2.1387(22) 12_656 n
O7 Bi1 2.278(4) 1_555 n
O7 Bi1 2.490(5) 2_555 n
O7 Bi2 2.190(5) 1_555 n
O7 Bi2 2.7019(31) 6_565 n
O8 Bi1 2.6705(35) 3_555 n
O8 Bi1 2.117(5) 10_564 n
O8 Bi2 2.131(5) 3_555 n
O8 Bi2 2.979(4) 11_455 n

loop_
_pd_block_diffractogram_id
2008-02-13T17:45|BI3TCO8_300K_P213_A_H_01|Efrain_E._Rodriguez|NPDF
2008-02-13T17:45|BI3TCO8_300K_P213_A_H_02|Efrain_E._Rodriguez|NPDF
2008-02-13T17:45|BI3TCO8_300K_P213_A_H_03|Efrain_E._Rodriguez|NPDF
2008-02-13T17:45|BI3TCO8_300K_P213_A_H_04|Efrain_E._Rodriguez|NPDF
